data_4102844
loop_
_publ_author_name
'Yvette S. Mimieux Vaske'
'Maximillian E. Mahoney'
'Joseph P. Konopelski'
'David L. Rogow'
'William J. McDonald'

_publ_contact_author_address '379A PSB'
_publ_contact_author_email mimieux@chemistry
_publ_contact_author_name 'Yvette Mimieux-Vaske'
_publ_contact_author_phone 9-5056
_publ_section_title
;
 Enantiomerically Puretrans-\b-Lactams from \a-Amino Acids via Compact
 Fluorescent Light (CFL) Continuous-Flow Photolysis
;
_journal_name_full 'Journal of the American Chemical Society'
_journal_page_first 11379
_journal_page_last 11385
_journal_paper_doi 10.1021/ja1050023
_journal_volume 132
_journal_year 2010
_chemical_absolute_configuration syn
_chemical_formula_sum 'C33 H33 N2 O4'
_chemical_formula_weight 521.61
_chemical_name_systematic
; 
 ? 
;
_space_group_IT_number 4
_symmetry_cell_setting monoclinic
_symmetry_space_group_name_Hall 'P 2yb'
_symmetry_space_group_name_H-M 'P 1 21 1'
_atom_sites_solution_hydrogens geom
_atom_sites_solution_primary direct
_atom_sites_solution_secondary difmap
_audit_creation_method SHELXL-97
_cell_angle_alpha 90.00
_cell_angle_beta 99.559(16)
_cell_angle_gamma 90.00
_cell_formula_units_Z 2
_cell_length_a 7.760(13)
_cell_length_b 10.958(19)
_cell_length_c 15.61(3)
_cell_measurement_reflns_used 3061
_cell_measurement_temperature 150(2)
_cell_measurement_theta_max 41.376
_cell_measurement_theta_min 4.572
_cell_volume 1309(4)
_computing_cell_refinement 'Bruker SAINT v7.34'
_computing_data_collection 'Bruker APEX-II v2.1-4'
_computing_data_reduction 'Bruker SAINT v7.34'
_computing_structure_refinement 'SHELXL-97 (Sheldrick, 1997)'
_computing_structure_solution 'SHELXS-97 (Sheldrick, 1990)'
_diffrn_ambient_temperature 150(2)
_diffrn_detector_area_resol_mean 83.33
_diffrn_measured_fraction_theta_full 0.997
_diffrn_measured_fraction_theta_max 0.997
_diffrn_measurement_device_type 'Bruker APEX-II'
_diffrn_measurement_method \w/2\q-scans
_diffrn_radiation_monochromator graphite
_diffrn_radiation_source 'fine-focus sealed tube'
_diffrn_radiation_type MoK\a
_diffrn_radiation_wavelength 0.71073
_diffrn_reflns_av_R_equivalents 0.0333
_diffrn_reflns_av_sigmaI/netI 0.0222
_diffrn_reflns_limit_h_max 7
_diffrn_reflns_limit_h_min -7
_diffrn_reflns_limit_k_max 10
_diffrn_reflns_limit_k_min -10
_diffrn_reflns_limit_l_max 15
_diffrn_reflns_limit_l_min -15
_diffrn_reflns_number 7879
_diffrn_reflns_theta_full 20.83
_diffrn_reflns_theta_max 20.83
_diffrn_reflns_theta_min 2.28
_exptl_absorpt_coefficient_mu 0.087
_exptl_absorpt_correction_T_max 0.7446
_exptl_absorpt_correction_T_min 0.6710
_exptl_absorpt_correction_type empirical
_exptl_absorpt_process_details SADABS
_exptl_crystal_colour colorless
_exptl_crystal_density_diffrn 1.324
_exptl_crystal_density_method 'not measured'
_exptl_crystal_description plate
_exptl_crystal_F_000 554
_exptl_crystal_size_max 0.05
_exptl_crystal_size_mid 0.03
_exptl_crystal_size_min 0.02
_refine_diff_density_max 0.257
_refine_diff_density_min -0.291
_refine_diff_density_rms 0.029
_refine_ls_abs_structure_details 'Flack H D (1983), Acta Cryst. A39, 876-881'
_refine_ls_abs_structure_Flack -1.0(18)
_refine_ls_extinction_method none
_refine_ls_goodness_of_fit_ref 1.042
_refine_ls_hydrogen_treatment constr
_refine_ls_matrix_type full
_refine_ls_number_parameters 354
_refine_ls_number_reflns 1461
_refine_ls_number_restraints 1
_refine_ls_restrained_S_all 1.042
_refine_ls_R_factor_all 0.0306
_refine_ls_R_factor_gt 0.0285
_refine_ls_shift/su_max 0.000
_refine_ls_shift/su_mean 0.000
_refine_ls_structure_factor_coef Fsqd
_refine_ls_weighting_details 'calc w=1/[\s^2^(Fo^2^)+(0.0392P)^2^+0.5426P] where P=(Fo^2^+2Fc^2^)/3'
_refine_ls_weighting_scheme calc
_refine_ls_wR_factor_gt 0.0685
_refine_ls_wR_factor_ref 0.0700
_reflns_number_gt 1402
_reflns_number_total 1461
_reflns_threshold_expression >2sigma(I)
_cod_data_source_file ja1050023_si_004.cif
_cod_data_source_block xsc09006
_cod_database_code 4102844

loop_
_symmetry_equiv_pos_as_xyz
'x, y, z'
'-x, y+1/2, -z'

loop_
_atom_site_label
_atom_site_type_symbol
_atom_site_fract_x
_atom_site_fract_y
_atom_site_fract_z
_atom_site_U_iso_or_equiv
_atom_site_adp_type
_atom_site_occupancy
_atom_site_symmetry_multiplicity
_atom_site_calc_flag
_atom_site_refinement_flags
O1 O 0.3283(3) 0.2921(3) 0.62224(16) 0.0306(7) Uani 1 1 d .
O2 O -0.1194(3) 0.1980(2) 0.70895(17) 0.0270(7) Uani 1 1 d .
N2 N -0.2497(4) 0.3032(3) 0.4966(2) 0.0317(9) Uani 1 1 d .
C4 C 0.2555(5) 0.3884(3) 0.8068(2) 0.0205(9) Uani 1 1 d .
O4 O -0.3025(3) 0.4231(2) 0.50665(17) 0.0340(7) Uani 1 1 d .
O3 O -0.0358(3) 0.1641(3) 0.52786(16) 0.0337(7) Uani 1 1 d .
C17 C 0.3701(5) 0.5036(4) 0.8069(2) 0.0224(10) Uani 1 1 d .
C5 C 0.3701(5) 0.2737(4) 0.8273(2) 0.0212(9) Uani 1 1 d .
C21 C 0.5791(5) 0.6194(4) 0.7406(3) 0.0303(11) Uani 1 1 d .
H21A H 0.6489 0.6272 0.6963 0.036 Uiso 1 1 calc R
C6 C 0.3059(5) 0.1589(4) 0.8021(2) 0.0235(10) Uani 1 1 d .
H6A H 0.1955 0.1516 0.7657 0.028 Uiso 1 1 calc R
C10 C 0.5339(5) 0.2827(4) 0.8793(2) 0.0239(10) Uani 1 1 d .
H10A H 0.5809 0.3605 0.8968 0.029 Uiso 1 1 calc R
C22 C 0.4715(5) 0.5183(4) 0.7414(2) 0.0253(10) Uani 1 1 d .
H22A H 0.5465 0.4451 0.7424 0.030 Uiso 1 1 calc R
H22B H 0.3906 0.5173 0.6852 0.030 Uiso 1 1 calc R
C24 C -0.2576(5) 0.1130(4) 0.6867(3) 0.0293(11) Uani 1 1 d .
H24A H -0.3238 0.1317 0.6283 0.035 Uiso 1 1 calc R
H24B H -0.3389 0.1173 0.7292 0.035 Uiso 1 1 calc R
C14 C -0.0838(5) 0.4370(4) 1.0000(2) 0.0275(10) Uani 1 1 d .
H14A H -0.1563 0.4492 1.0427 0.033 Uiso 1 1 calc R
N1 N 0.1484(4) 0.3723(3) 0.71805(17) 0.0208(8) Uani 1 1 d .
C12 C 0.0126(5) 0.4982(4) 0.8684(2) 0.0252(10) Uani 1 1 d .
H12A H 0.0055 0.5537 0.8212 0.030 Uiso 1 1 calc R
C20 C 0.5857(5) 0.7088(4) 0.8035(3) 0.0334(11) Uani 1 1 d .
H20A H 0.6573 0.7787 0.8016 0.040 Uiso 1 1 calc R
C31 C -0.0886(5) 0.2678(4) 0.5359(2) 0.0270(10) Uani 1 1 d .
C9 C 0.6293(5) 0.1768(4) 0.9058(2) 0.0297(10) Uani 1 1 d .
H9A H 0.7415 0.1834 0.9408 0.036 Uiso 1 1 calc R
C13 C -0.0945(5) 0.5149(4) 0.9299(2) 0.0264(10) Uani 1 1 d .
H13A H -0.1759 0.5804 0.9238 0.032 Uiso 1 1 calc R
C3 C -0.0356(5) 0.4002(4) 0.6792(2) 0.0235(10) Uani 1 1 d .
H3A H -0.0622 0.4892 0.6827 0.028 Uiso 1 1 calc R
C11 C 0.1311(5) 0.4013(3) 0.8742(2) 0.0188(9) Uani 1 1 d .
C15 C 0.0334(5) 0.3409(4) 1.0076(3) 0.0298(10) Uani 1 1 d .
H15A H 0.0421 0.2869 1.0558 0.036 Uiso 1 1 calc R
C26 C -0.2208(5) -0.0906(4) 0.6173(3) 0.0328(11) Uani 1 1 d .
H26A H -0.3072 -0.0671 0.5697 0.039 Uiso 1 1 calc R
C19 C 0.4885(5) 0.6961(4) 0.8687(3) 0.0336(11) Uani 1 1 d .
H19A H 0.4924 0.7573 0.9121 0.040 Uiso 1 1 calc R
C25 C -0.1782(5) -0.0118(4) 0.6874(2) 0.0264(10) Uani 1 1 d .
C18 C 0.3831(5) 0.5925(4) 0.8711(2) 0.0280(10) Uani 1 1 d .
H18A H 0.3193 0.5829 0.9176 0.034 Uiso 1 1 calc R
C27 C -0.1392(6) -0.2031(4) 0.6156(3) 0.0387(12) Uani 1 1 d .
H27A H -0.1692 -0.2561 0.5672 0.046 Uiso 1 1 calc R
C33 C -0.2919(6) 0.4921(4) 0.4278(3) 0.0393(12) Uani 1 1 d .
H33A H -0.3223 0.5776 0.4362 0.059 Uiso 1 1 calc R
H33B H -0.3735 0.4576 0.3792 0.059 Uiso 1 1 calc R
H33C H -0.1726 0.4875 0.4150 0.059 Uiso 1 1 calc R
C23 C -0.1749(5) 0.3220(4) 0.7090(3) 0.0279(10) Uani 1 1 d .
H23A H -0.1915 0.3465 0.7681 0.033 Uiso 1 1 calc R
H23B H -0.2873 0.3324 0.6692 0.033 Uiso 1 1 calc R
C2 C 0.0152(5) 0.3658(4) 0.5904(2) 0.0244(10) Uani 1 1 d .
H2A H 0.0238 0.4407 0.5548 0.029 Uiso 1 1 calc R
C8 C 0.5622(5) 0.0638(4) 0.8818(2) 0.0312(11) Uani 1 1 d .
H8A H 0.6264 -0.0076 0.9011 0.037 Uiso 1 1 calc R
C7 C 0.4008(5) 0.0541(4) 0.8292(3) 0.0276(10) Uani 1 1 d .
H7A H 0.3547 -0.0240 0.8116 0.033 Uiso 1 1 calc R
C30 C -0.0567(5) -0.0505(4) 0.7580(3) 0.0333(11) Uani 1 1 d .
H30A H -0.0303 0.0001 0.8079 0.040 Uiso 1 1 calc R
C29 C 0.0258(5) -0.1619(4) 0.7560(3) 0.0378(11) Uani 1 1 d .
H29A H 0.1105 -0.1864 0.8041 0.045 Uiso 1 1 calc R
C32 C -0.3792(6) 0.2240(4) 0.4487(3) 0.0468(13) Uani 1 1 d .
H32A H -0.3359 0.1398 0.4524 0.070 Uiso 1 1 calc R
H32B H -0.4027 0.2496 0.3877 0.070 Uiso 1 1 calc R
H32C H -0.4872 0.2287 0.4734 0.070 Uiso 1 1 calc R
C28 C -0.0131(6) -0.2374(4) 0.6855(3) 0.0407(12) Uani 1 1 d .
H28A H 0.0461 -0.3132 0.6843 0.049 Uiso 1 1 calc R
C16 C 0.1390(5) 0.3234(4) 0.9442(2) 0.0270(10) Uani 1 1 d .
H16A H 0.2179 0.2565 0.9495 0.032 Uiso 1 1 calc R
C1 C 0.1936(5) 0.3323(4) 0.6412(2) 0.0241(10) Uani 1 1 d .

loop_
_atom_site_aniso_label
_atom_site_aniso_U_11
_atom_site_aniso_U_22
_atom_site_aniso_U_33
_atom_site_aniso_U_23
_atom_site_aniso_U_13
_atom_site_aniso_U_12
O1 0.0209(16) 0.0419(18) 0.0295(15) -0.0065(14) 0.0052(12) -0.0016(14)
O2 0.0186(14) 0.0247(18) 0.0363(16) -0.0018(13) 0.0003(12) -0.0064(13)
N2 0.031(2) 0.027(2) 0.033(2) -0.0054(17) -0.0071(17) -0.0035(18)
C4 0.019(2) 0.021(2) 0.019(2) 0.0004(18) -0.0007(17) -0.0001(18)
O4 0.0344(17) 0.0267(18) 0.0385(17) 0.0014(14) -0.0013(13) 0.0036(14)
O3 0.0402(18) 0.0280(19) 0.0318(17) -0.0006(14) 0.0022(13) 0.0038(15)
C17 0.016(2) 0.023(2) 0.027(2) 0.003(2) -0.0011(18) 0.0025(18)
C5 0.027(2) 0.020(2) 0.018(2) 0.0023(18) 0.0082(18) -0.002(2)
C21 0.022(2) 0.032(3) 0.035(2) 0.012(2) 0.0002(19) -0.004(2)
C6 0.018(2) 0.027(3) 0.025(2) 0.000(2) 0.0025(17) -0.001(2)
C10 0.021(2) 0.024(2) 0.025(2) 0.002(2) 0.0015(18) -0.005(2)
C22 0.018(2) 0.025(2) 0.029(2) 0.0104(19) -0.0073(19) 0.005(2)
C24 0.031(3) 0.030(3) 0.027(2) 0.002(2) 0.0050(19) -0.008(2)
C14 0.025(2) 0.034(3) 0.023(2) -0.006(2) 0.0037(18) 0.001(2)
N1 0.0198(17) 0.0225(18) 0.0184(17) -0.0020(15) -0.0019(14) -0.0020(14)
C12 0.028(2) 0.025(2) 0.021(2) -0.0003(18) -0.0004(18) -0.001(2)
C20 0.030(3) 0.023(3) 0.042(3) 0.009(2) -0.006(2) -0.009(2)
C31 0.031(3) 0.030(3) 0.019(2) 0.004(2) 0.004(2) -0.002(2)
C9 0.025(2) 0.035(3) 0.028(2) 0.004(2) -0.0011(18) 0.002(2)
C13 0.026(2) 0.025(2) 0.028(2) -0.005(2) 0.0023(19) 0.0016(19)
C3 0.020(2) 0.023(2) 0.025(2) -0.0006(18) -0.0004(18) 0.0002(19)
C11 0.021(2) 0.017(2) 0.016(2) -0.0012(18) -0.0016(16) -0.0060(19)
C15 0.030(2) 0.035(3) 0.025(2) 0.005(2) 0.0066(19) -0.003(2)
C26 0.030(2) 0.037(3) 0.034(3) -0.004(2) 0.0122(19) -0.011(2)
C19 0.031(3) 0.025(3) 0.041(3) -0.001(2) -0.002(2) -0.001(2)
C25 0.024(2) 0.029(3) 0.027(2) 0.001(2) 0.007(2) -0.010(2)
C18 0.030(3) 0.029(3) 0.026(2) -0.002(2) 0.0055(19) -0.003(2)
C27 0.044(3) 0.037(3) 0.039(3) -0.009(2) 0.020(2) -0.017(2)
C33 0.039(3) 0.032(3) 0.042(3) 0.013(2) -0.007(2) -0.001(2)
C23 0.025(2) 0.027(3) 0.031(2) -0.0081(19) 0.0019(18) 0.000(2)
C2 0.025(2) 0.024(2) 0.022(2) 0.0020(19) -0.0007(18) -0.0016(19)
C8 0.032(3) 0.025(3) 0.037(3) 0.007(2) 0.007(2) 0.005(2)
C7 0.029(3) 0.022(3) 0.032(2) 0.000(2) 0.008(2) -0.001(2)
C30 0.034(3) 0.031(3) 0.035(3) 0.001(2) 0.006(2) -0.009(2)
C29 0.036(3) 0.033(3) 0.044(3) 0.009(2) 0.005(2) -0.004(2)
C32 0.045(3) 0.037(3) 0.050(3) -0.003(2) -0.016(2) -0.009(2)
C28 0.047(3) 0.025(3) 0.056(3) 0.000(2) 0.026(3) -0.008(2)
C16 0.024(2) 0.024(2) 0.033(2) -0.002(2) 0.0009(19) 0.0015(19)
C1 0.025(3) 0.025(2) 0.022(2) 0.0010(19) 0.0027(19) -0.007(2)

loop_
_atom_type_symbol
_atom_type_description
_atom_type_scat_dispersion_real
_atom_type_scat_dispersion_imag
_atom_type_scat_source
C C 0.0033 0.0016 'International Tables Vol C Tables 4.2.6.8 and 6.1.1.4'
H H 0.0000 0.0000 'International Tables Vol C Tables 4.2.6.8 and 6.1.1.4'
N N 0.0061 0.0033 'International Tables Vol C Tables 4.2.6.8 and 6.1.1.4'
O O 0.0106 0.0060 'International Tables Vol C Tables 4.2.6.8 and 6.1.1.4'

loop_
_geom_angle_atom_site_label_1
_geom_angle_atom_site_label_2
_geom_angle_atom_site_label_3
_geom_angle
C24 O2 C23 114.2(3)
C31 N2 O4 119.0(3)
C31 N2 C32 125.1(4)
O4 N2 C32 115.7(3)
N1 C4 C5 107.9(3)
N1 C4 C17 109.1(3)
C5 C4 C17 110.7(3)
N1 C4 C11 109.0(3)
C5 C4 C11 109.7(3)
C17 C4 C11 110.4(3)
N2 O4 C33 109.6(3)
C18 C17 C22 117.6(4)
C18 C17 C4 123.2(3)
C22 C17 C4 119.2(3)
C6 C5 C10 118.6(4)
C6 C5 C4 120.9(3)
C10 C5 C4 120.2(3)
C20 C21 C22 120.7(4)
C5 C6 C7 121.1(4)
C5 C10 C9 120.0(4)
C21 C22 C17 120.7(4)
O2 C24 C25 107.7(3)
C13 C14 C15 119.4(4)
C1 N1 C3 94.4(3)
C1 N1 C4 131.2(3)
C3 N1 C4 134.3(3)
C13 C12 C11 121.4(4)
C19 C20 C21 119.7(4)
O3 C31 N2 121.3(4)
O3 C31 C2 124.1(4)
N2 C31 C2 114.6(4)
C8 C9 C10 120.6(4)
C14 C13 C12 120.3(4)
N1 C3 C23 116.5(3)
N1 C3 C2 86.8(3)
C23 C3 C2 116.0(3)
C16 C11 C12 117.6(3)
C16 C11 C4 122.1(3)
C12 C11 C4 120.2(3)
C14 C15 C16 119.8(4)
C27 C26 C25 121.1(4)
C20 C19 C18 119.8(4)
C26 C25 C30 118.4(4)
C26 C25 C24 121.1(4)
C30 C25 C24 120.5(4)
C17 C18 C19 121.4(4)
C26 C27 C28 119.3(4)
O2 C23 C3 108.0(3)
C31 C2 C1 118.3(3)
C31 C2 C3 119.0(3)
C1 C2 C3 86.4(3)
C9 C8 C7 119.8(4)
C8 C7 C6 119.9(4)
C29 C30 C25 120.5(4)
C28 C29 C30 120.7(4)
C29 C28 C27 119.9(4)
C11 C16 C15 121.4(4)
O1 C1 N1 133.0(3)
O1 C1 C2 134.9(4)
N1 C1 C2 92.1(3)

loop_
_geom_bond_atom_site_label_1
_geom_bond_atom_site_label_2
_geom_bond_distance
O1 C1 1.216(5)
O2 C24 1.420(5)
O2 C23 1.426(5)
N2 C31 1.354(5)
N2 O4 1.393(5)
N2 C32 1.439(5)
C4 N1 1.503(5)
C4 C5 1.542(6)
C4 C17 1.544(6)
C4 C11 1.547(5)
O4 C33 1.459(5)
O3 C31 1.222(5)
C17 C18 1.389(6)
C17 C22 1.399(6)
C5 C6 1.386(6)
C5 C10 1.393(5)
C21 C20 1.382(6)
C21 C22 1.388(6)
C6 C7 1.391(6)
C10 C9 1.401(6)
C24 C25 1.499(6)
C14 C13 1.380(6)
C14 C15 1.383(6)
N1 C1 1.376(5)
N1 C3 1.487(5)
C12 C13 1.382(5)
C12 C11 1.397(6)
C20 C19 1.370(6)
C31 C2 1.515(6)
C9 C8 1.371(6)
C3 C23 1.511(6)
C3 C2 1.550(6)
C11 C16 1.380(5)
C15 C16 1.398(6)
C26 C27 1.388(7)
C26 C25 1.390(6)
C19 C18 1.403(6)
C25 C30 1.392(6)
C27 C28 1.390(6)
C2 C1 1.522(6)
C8 C7 1.383(6)
C30 C29 1.381(6)
C29 C28 1.371(6)

loop_
_geom_torsion_atom_site_label_1
_geom_torsion_atom_site_label_2
_geom_torsion_atom_site_label_3
_geom_torsion_atom_site_label_4
_geom_torsion
C31 N2 O4 C33 103.3(4)
C32 N2 O4 C33 -80.6(4)
N1 C4 C17 C18 132.2(4)
C5 C4 C17 C18 -109.3(4)
C11 C4 C17 C18 12.4(5)
N1 C4 C17 C22 -50.2(4)
C5 C4 C17 C22 68.3(4)
C11 C4 C17 C22 -170.0(3)
N1 C4 C5 C6 -37.9(4)
C17 C4 C5 C6 -157.3(3)
C11 C4 C5 C6 80.6(4)
N1 C4 C5 C10 148.6(3)
C17 C4 C5 C10 29.2(4)
C11 C4 C5 C10 -92.9(4)
C10 C5 C6 C7 1.3(5)
C4 C5 C6 C7 -172.3(4)
C6 C5 C10 C9 -0.8(5)
C4 C5 C10 C9 172.9(3)
C20 C21 C22 C17 -1.3(5)
C18 C17 C22 C21 -0.8(5)
C4 C17 C22 C21 -178.6(3)
C23 O2 C24 C25 178.6(3)
C5 C4 N1 C1 -45.5(5)
C17 C4 N1 C1 74.9(5)
C11 C4 N1 C1 -164.5(4)
C5 C4 N1 C3 139.6(4)
C17 C4 N1 C3 -100.0(4)
C11 C4 N1 C3 20.6(5)
C22 C21 C20 C19 1.7(6)
O4 N2 C31 O3 -178.9(3)
C32 N2 C31 O3 5.3(6)
O4 N2 C31 C2 2.2(5)
C32 N2 C31 C2 -173.6(4)
C5 C10 C9 C8 -0.6(6)
C15 C14 C13 C12 -0.9(6)
C11 C12 C13 C14 1.4(6)
C1 N1 C3 C23 113.2(4)
C4 N1 C3 C23 -70.6(5)
C1 N1 C3 C2 -4.3(3)
C4 N1 C3 C2 171.9(4)
C13 C12 C11 C16 -0.8(5)
C13 C12 C11 C4 -177.1(3)
N1 C4 C11 C16 122.4(3)
C5 C4 C11 C16 4.6(4)
C17 C4 C11 C16 -117.7(4)
N1 C4 C11 C12 -61.4(4)
C5 C4 C11 C12 -179.3(3)
C17 C4 C11 C12 58.4(4)
C13 C14 C15 C16 -0.2(6)
C21 C20 C19 C18 0.1(6)
C27 C26 C25 C30 -2.7(6)
C27 C26 C25 C24 175.9(4)
O2 C24 C25 C26 -129.1(4)
O2 C24 C25 C30 49.5(5)
C22 C17 C18 C19 2.6(6)
C4 C17 C18 C19 -179.8(3)
C20 C19 C18 C17 -2.2(6)
C25 C26 C27 C28 0.2(6)
C24 O2 C23 C3 -146.1(3)
N1 C3 C23 O2 -44.9(4)
C2 C3 C23 O2 55.1(4)
O3 C31 C2 C1 -2.3(6)
N2 C31 C2 C1 176.5(3)
O3 C31 C2 C3 -104.9(4)
N2 C31 C2 C3 74.0(4)
N1 C3 C2 C31 124.5(3)
C23 C3 C2 C31 6.5(5)
N1 C3 C2 C1 3.9(3)
C23 C3 C2 C1 -114.1(4)
C10 C9 C8 C7 1.5(6)
C9 C8 C7 C6 -1.0(6)
C5 C6 C7 C8 -0.4(6)
C26 C25 C30 C29 3.3(6)
C24 C25 C30 C29 -175.3(4)
C25 C30 C29 C28 -1.4(6)
C30 C29 C28 C27 -1.2(6)
C26 C27 C28 C29 1.8(6)
C12 C11 C16 C15 -0.4(5)
C4 C11 C16 C15 175.8(3)
C14 C15 C16 C11 0.9(6)
C3 N1 C1 O1 -178.9(5)
C4 N1 C1 O1 4.8(7)
C3 N1 C1 C2 4.4(3)
C4 N1 C1 C2 -172.0(4)
C31 C2 C1 O1 58.0(6)
C3 C2 C1 O1 179.2(5)
C31 C2 C1 N1 -125.4(3)
C3 C2 C1 N1 -4.2(3)

loop_
_cod_related_entry_id
_cod_related_entry_database
_cod_related_entry_code
1 ChemSpider 30660124
